data_4032422
loop_
_publ_author_name
'Lan, Xiao-Bing'
'Li, Yinwu'
'Li, Yan-Fang'
'Shen, Dong-Sheng'
'Ke, Zhuofeng'
'Liu, Feng-Shou'

_publ_section_title
;
 Flexible Steric Bulky Bis(Imino)acenaphthene (BIAN)-Supported
 N-Heterocyclic Carbene Palladium Precatalysts: Catalytic Application in
 Buchwald-Hartwig Amination in Air.
;
_journal_issue 6
_journal_name_full 'The Journal of organic chemistry'
_journal_page_first 2914
_journal_page_last 2925
_journal_paper_doi 10.1021/acs.joc.6b02867
_journal_volume 82
_journal_year 2017
_chemical_formula_moiety 'C63 H55 Cl2 N3 O Pd, 3(O), 0.88(C H2 Cl2)'
_chemical_formula_sum 'C63.88 H56.76 Cl3.76 N3 O4 Pd'
_chemical_formula_weight 1170.13
_chemical_name_systematic
;
 ? 
;
_space_group_crystal_system monoclinic
_space_group_IT_number 14
_space_group_name_Hall '-P 2ybc'
_space_group_name_H-M_alt 'P 1 21/c 1'
_symmetry_space_group_name_Hall '-P 2ybc'
_symmetry_space_group_name_H-M 'P 1 21/c 1'
_atom_sites_solution_hydrogens geom
_atom_sites_solution_primary direct
_atom_sites_solution_secondary difmap
_audit_creation_date 2016-05-12
_audit_creation_method
;
Olex2 1.2
(compiled 2016.02.19 svn.r3266 for OlexSys, GUI svn.r5155)
;
_cell_angle_alpha 90.00
_cell_angle_beta 96.512(5)
_cell_angle_gamma 90.00
_cell_formula_units_Z 4
_cell_length_a 19.6310(15)
_cell_length_b 12.8061(10)
_cell_length_c 23.818(2)
_cell_measurement_reflns_used 9914
_cell_measurement_temperature 296(2)
_cell_measurement_theta_max 23.50
_cell_measurement_theta_min 2.34
_cell_volume 5949.1(8)
_computing_cell_refinement 'SAINT v7.34A (Bruker, 200?)'
_computing_data_reduction 'SAINT v7.34A (Bruker, 200?)'
_computing_molecular_graphics 'Olex2 (Dolomanov et al., 2009)'
_computing_publication_material 'Olex2 (Dolomanov et al., 2009)'
_computing_structure_refinement 'XL (Sheldrick, 2008)'
_computing_structure_solution 'SHELXS-97 (Sheldrick, 1990)'
_diffrn_ambient_temperature 296.15
_diffrn_measured_fraction_theta_full 0.984
_diffrn_measured_fraction_theta_max 0.984
_diffrn_measurement_device_type 'CCD area detector'
_diffrn_measurement_method 'phi and omega scans'
_diffrn_radiation_monochromator graphite
_diffrn_radiation_type MoK\a
_diffrn_radiation_wavelength 0.71073
_diffrn_reflns_av_R_equivalents 0.0729
_diffrn_reflns_av_unetI/netI 0.0558
_diffrn_reflns_limit_h_max 25
_diffrn_reflns_limit_h_min -25
_diffrn_reflns_limit_k_max 16
_diffrn_reflns_limit_k_min -16
_diffrn_reflns_limit_l_max 30
_diffrn_reflns_limit_l_min -29
_diffrn_reflns_number 90984
_diffrn_reflns_theta_full 27.62
_diffrn_reflns_theta_max 27.62
_diffrn_reflns_theta_min 1.72
_diffrn_source 'fine-focus sealed tube'
_exptl_absorpt_coefficient_mu 0.529
_exptl_absorpt_correction_T_max 0.9487
_exptl_absorpt_correction_T_min 0.810891
_exptl_absorpt_correction_type multi-scan
_exptl_absorpt_process_details
;
SADABS-2004/1 (Bruker,2004) was used for absorption correction.
R(int) was 0.0734 before and 0.0437 after correction.
The Ratio of minimum to maximum transmission is 0.8109.
The \l/2 correction factor is 0.0015.
;
_exptl_crystal_density_diffrn 1.306
_exptl_crystal_density_method 'not measured'
_exptl_crystal_description block
_exptl_crystal_F_000 2412
_exptl_crystal_size_max 0.16
_exptl_crystal_size_mid 0.14
_exptl_crystal_size_min 0.12
_refine_diff_density_max 0.877
_refine_diff_density_min -0.522
_refine_diff_density_rms 0.080
_refine_ls_extinction_method none
_refine_ls_goodness_of_fit_ref 1.016
_refine_ls_hydrogen_treatment constr
_refine_ls_matrix_type full
_refine_ls_number_parameters 718
_refine_ls_number_reflns 13614
_refine_ls_number_restraints 18
_refine_ls_restrained_S_all 1.017
_refine_ls_R_factor_all 0.1078
_refine_ls_R_factor_gt 0.0584
_refine_ls_shift/su_max 0.003
_refine_ls_shift/su_mean 0.000
_refine_ls_structure_factor_coef Fsqd
_refine_ls_weighting_details 'calc w=1/[\s^2^(Fo^2^)+(0.0880P)^2^+4.5678P] where P=(Fo^2^+2Fc^2^)/3'
_refine_ls_weighting_scheme calc
_refine_ls_wR_factor_gt 0.1492
_refine_ls_wR_factor_ref 0.1790
_reflns_number_gt 8316
_reflns_number_total 13614
_reflns_threshold_expression >2sigma(I)
_cod_data_source_file jo6b02867_si_002.cif
_cod_data_source_block C4
_cod_original_cell_volume 5949.2(8)
_cod_database_code 4032422
_olex2_refinement_description
;
1. Fixed Uiso
 At 1.2 times of:
  All C(H) groups, All C(H,H) groups
 At 1.5 times of:
  All C(H,H,H) groups
2. Restrained distances
 C64B-Cl3B = C64A-Cl4B
 1.8 with sigma of 0.005
 Cl3B-Cl4B
 2.9 with sigma of 0.005
 C64A-Cl3A = C64A-Cl4A
 1.8 with sigma of 0.005
 Cl3A-Cl4A
 2.9 with sigma of 0.005
3. Rigid bond restraints
 O3
 with sigma for 1-2 distances of 0.01 and sigma for 1-3 distances of 0.01
 O3
 with sigma for 1-2 distances of 0.01 and sigma for 1-3 distances of 0.01
4. Uiso/Uaniso restraints and constraints
O3: within 2A with sigma of 0.04 and sigma for terminal atoms of 0.08
Uanis(O3) \\sim Ueq: with sigma of 5 and sigma for terminal atoms of 10
Uanis(O3) \\sim Ueq: with sigma of 0.1 and sigma for terminal atoms of 0.2
5. Others
 Sof(C64A)=Sof(H64A)=Sof(H64B)=Sof(Cl3A)=Sof(Cl4A)=Sof(C64B)=Sof(H64C)=
 Sof(H64D)=Sof(Cl3B)=Sof(Cl4B)=FVAR(1)
6.a Ternary CH refined with riding coordinates:
 C34(H34), C16(H16), C49(H49), C56(H56)
6.b Secondary CH2 refined with riding coordinates:
 C64A(H64A,H64B), C64B(H64C,H64D)
6.c Aromatic/amide H refined with riding coordinates:
 C32(H32), C29(H29), C10(H10), C36(H36), C42(H42), C28(H28), C40(H40),
 C18(H18), C4(H4), C43(H43), C9(H9), C27(H27), C53(H53), C6(H6), C22(H22),
 C52(H52), C24(H24), C8(H8), C5(H5), C39(H39), C54(H54), C26(H26), C25(H25),
 C62(H62), C45(H45), C63(H63), C38(H38), C37(H37), C59(H59), C46(H46), C44(H44),
  C19(H19), C20(H20), C21(H21), C60(H60), C61(H61)
6.d Idealised Me refined as rotating group:
 C51(H51A,H51B,H51C), C50(H50A,H50B,H50C), C57(H57A,H57B,H57C), C58(H58A,H58B,
 H58C), C31(H31A,H31B,H31C)
;
_olex2_submission_special_instructions 'No special instructions were received'

loop_
_space_group_symop_id
_space_group_symop_operation_xyz
1 'x, y, z'
2 '-x, y+1/2, -z+1/2'
3 '-x, -y, -z'
4 'x, -y-1/2, z-1/2'

loop_
_atom_site_label
_atom_site_type_symbol
_atom_site_fract_x
_atom_site_fract_y
_atom_site_fract_z
_atom_site_U_iso_or_equiv
_atom_site_adp_type
_atom_site_occupancy
_atom_site_calc_flag
_atom_site_disorder_assembly
_atom_site_disorder_group
_atom_site_refinement_flags_posn
_atom_site_refinement_flags_adp
Pd1 Pd 0.177399(16) 1.04448(2) 0.324839(13) 0.04667(12) Uani 1 d . . . .
Cl1 Cl 0.07921(6) 0.99153(9) 0.27088(5) 0.0621(3) Uani 1 d . . . .
Cl2 Cl 0.27685(6) 1.11011(9) 0.37107(6) 0.0728(3) Uani 1 d . . . .
O1 O 0.40364(15) 0.9563(2) 0.12213(12) 0.0633(8) Uani 1 d . . . .
N2 N 0.19392(16) 0.8315(2) 0.36902(13) 0.0423(7) Uani 1 d . . . .
N1 N 0.25589(15) 0.8463(2) 0.29898(12) 0.0377(6) Uani 1 d . . . .
C1 C 0.21276(18) 0.9003(3) 0.32940(15) 0.0404(8) Uani 1 d . . . .
C13 C 0.26277(18) 0.7446(3) 0.31877(15) 0.0401(8) Uani 1 d . . . .
C2 C 0.22512(19) 0.7363(3) 0.36287(16) 0.0437(8) Uani 1 d . . . .
C32 C 0.2957(2) 0.9038(3) 0.15321(16) 0.0448(9) Uani 1 d . . . .
H32 H 0.2746 0.9001 0.1163 0.054 Uiso 1 calc . . R .
C33 C 0.25846(19) 0.8796(3) 0.19822(16) 0.0412(8) Uani 1 d . . . .
C15 C 0.35970(19) 0.9185(3) 0.26418(15) 0.0406(8) Uani 1 d . . . .
C29 C 0.3946(2) 0.9415(3) 0.21861(17) 0.0471(9) Uani 1 d . . . .
H29 H 0.4400 0.9631 0.2249 0.057 Uiso 1 calc . . R .
C14 C 0.29145(19) 0.8855(3) 0.25323(15) 0.0401(8) Uani 1 d . . . .
C47 C 0.1470(2) 0.8524(3) 0.41065(18) 0.0523(10) Uani 1 d . . . .
C11 C 0.2961(2) 0.6451(3) 0.30959(16) 0.0451(9) Uani 1 d . . . .
N3 N 0.1324(2) 1.1907(3) 0.33081(18) 0.0654(10) Uani 1 d . . . .
C35 C 0.1492(2) 0.8982(4) 0.13255(18) 0.0540(10) Uani 1 d . . . .
C30 C 0.3629(2) 0.9329(3) 0.16315(16) 0.0467(9) Uani 1 d . . . .
C34 C 0.1839(2) 0.8455(3) 0.18579(16) 0.0482(9) Uani 1 d . . . .
H34 H 0.1603 0.8712 0.2172 0.058 Uiso 1 calc . . R .
C17 C 0.4212(2) 0.8237(3) 0.34785(17) 0.0508(10) Uani 1 d . . . .
C12 C 0.2756(2) 0.5803(3) 0.35310(17) 0.0479(9) Uani 1 d . . . .
C3 C 0.2332(2) 0.6325(3) 0.38844(17) 0.0467(9) Uani 1 d . . . .
C16 C 0.39534(19) 0.9290(3) 0.32459(16) 0.0436(9) Uani 1 d . . . .
H16 H 0.3602 0.9519 0.3480 0.052 Uiso 1 calc . . R .
C23 C 0.4511(2) 1.0133(3) 0.32978(16) 0.0492(10) Uani 1 d . . . .
C10 C 0.3373(2) 0.6038(3) 0.27327(18) 0.0558(10) Uani 1 d . . . .
H10 H 0.3518 0.6439 0.2443 0.067 Uiso 1 calc . . R .
C7 C 0.2964(2) 0.4781(3) 0.3617(2) 0.0583(11) Uani 1 d . . . .
C36 C 0.1255(2) 0.8427(4) 0.08406(18) 0.0655(12) Uani 1 d . . . .
H36 H 0.1309 0.7705 0.0833 0.079 Uiso 1 calc . . R .
C48 C 0.0780(2) 0.8219(3) 0.3978(2) 0.0600(12) Uani 1 d . . . .
C49 C 0.0511(2) 0.7659(4) 0.3443(2) 0.0658(13) Uani 1 d . . . .
H49 H 0.0821 0.7816 0.3160 0.079 Uiso 1 calc . . R .
C42 C 0.2227(2) 0.6613(4) 0.16559(19) 0.0592(11) Uani 1 d . . . .
H42 H 0.2622 0.6885 0.1530 0.071 Uiso 1 calc . . R .
C28 C 0.4334(3) 1.1153(4) 0.31459(19) 0.0617(11) Uani 1 d . . . .
H28 H 0.3887 1.1307 0.2998 0.074 Uiso 1 calc . . R .
C40 C 0.1403(3) 1.0046(4) 0.1319(2) 0.0712(13) Uani 1 d . . . .
H40 H 0.1546 1.0427 0.1644 0.085 Uiso 1 calc . . R .
C18 C 0.4035(3) 0.7883(4) 0.3981(2) 0.0703(13) Uani 1 d . . . .
H18 H 0.3757 0.8291 0.4185 0.084 Uiso 1 calc . . R .
C4 C 0.2133(2) 0.5799(4) 0.43404(19) 0.0603(11) Uani 1 d . . . .
H4 H 0.1866 0.6128 0.4587 0.072 Uiso 1 calc . . R .
C43 C 0.2121(3) 0.5542(4) 0.1641(2) 0.0714(13) Uani 1 d . . . .
H43 H 0.2446 0.5105 0.1510 0.086 Uiso 1 calc . . R .
C41 C 0.1757(2) 0.7282(3) 0.18539(17) 0.0507(10) Uani 1 d . . . .
C9 C 0.3578(3) 0.4977(4) 0.2806(2) 0.0687(13) Uani 1 d . . . .
H9 H 0.3856 0.4692 0.2555 0.082 Uiso 1 calc . . R .
C27 C 0.4821(3) 1.1946(4) 0.3213(2) 0.0756(14) Uani 1 d . . . .
H27 H 0.4698 1.2627 0.3110 0.091 Uiso 1 calc . . R .
C53 C 0.0584(4) 0.8876(5) 0.4888(3) 0.105(2) Uani 1 d . . . .
H53 H 0.0283 0.8998 0.5156 0.126 Uiso 1 calc . . R .
C6 C 0.2733(3) 0.4255(4) 0.4088(2) 0.0734(14) Uani 1 d . . . .
H6 H 0.2856 0.3563 0.4162 0.088 Uiso 1 calc . . R .
C22 C 0.4628(2) 0.7612(4) 0.3192(2) 0.0638(12) Uani 1 d . . . .
H22 H 0.4751 0.7833 0.2846 0.077 Uiso 1 calc . . R .
C52 C 0.0347(3) 0.8422(4) 0.4382(3) 0.0819(16) Uani 1 d . . . .
H52 H -0.0114 0.8246 0.4310 0.098 Uiso 1 calc . . R .
C51 C 0.0514(3) 0.6486(4) 0.3526(3) 0.0809(15) Uani 1 d . . . .
H51A H 0.0977 0.6245 0.3609 0.121 Uiso 1 calc . . GR .
H51B H 0.0305 0.6155 0.3188 0.121 Uiso 1 calc . . GR .
H51C H 0.0260 0.6314 0.3835 0.121 Uiso 1 calc . . GR .
C24 C 0.5179(2) 0.9928(4) 0.3511(2) 0.0668(12) Uani 1 d . . . .
H24 H 0.5310 0.9249 0.3612 0.080 Uiso 1 calc . . R .
C8 C 0.3390(3) 0.4361(4) 0.3223(2) 0.0751(15) Uani 1 d . . . .
H8 H 0.3535 0.3670 0.3253 0.090 Uiso 1 calc . . R .
C5 C 0.2335(3) 0.4766(4) 0.4428(2) 0.0699(13) Uani 1 d . . . .
H5 H 0.2190 0.4409 0.4733 0.084 Uiso 1 calc . . R .
C39 C 0.1108(3) 1.0565(5) 0.0844(3) 0.0851(17) Uani 1 d . . . .
H39 H 0.1062 1.1288 0.0846 0.102 Uiso 1 calc . . R .
C55 C 0.1731(3) 0.8970(4) 0.46157(19) 0.0632(12) Uani 1 d . . . .
C54 C 0.1263(4) 0.9155(5) 0.5005(2) 0.0894(18) Uani 1 d . . . .
H54 H 0.1412 0.9471 0.5349 0.107 Uiso 1 calc . . R .
C26 C 0.5485(3) 1.1726(5) 0.3431(2) 0.0843(17) Uani 1 d . . . .
H26 H 0.5810 1.2255 0.3478 0.101 Uiso 1 calc . . R .
C25 C 0.5659(3) 1.0728(5) 0.3575(2) 0.0861(17) Uani 1 d . . . .
H25 H 0.6108 1.0578 0.3721 0.103 Uiso 1 calc . . R .
C62 C 0.0417(4) 1.2816(6) 0.3696(5) 0.152(4) Uani 1 d . . . .
H62 H 0.0046 1.2796 0.3907 0.183 Uiso 1 calc . . R .
C45 C 0.1067(3) 0.5791(5) 0.2013(3) 0.101(2) Uani 1 d . . . .
H45 H 0.0668 0.5515 0.2130 0.121 Uiso 1 calc . . R .
C63 C 0.0758(3) 1.1924(5) 0.3577(4) 0.125(3) Uani 1 d . . . .
H63 H 0.0587 1.1289 0.3689 0.149 Uiso 1 calc . . R .
C38 C 0.0881(3) 1.0004(7) 0.0368(3) 0.0931(19) Uani 1 d . . . .
H38 H 0.0688 1.0348 0.0045 0.112 Uiso 1 calc . . R .
C37 C 0.0940(3) 0.8939(6) 0.0368(2) 0.0836(17) Uani 1 d . . . .
H37 H 0.0767 0.8558 0.0051 0.100 Uiso 1 calc . . R .
C56 C 0.2476(3) 0.9205(5) 0.4767(2) 0.0830(16) Uani 1 d . . . .
H56 H 0.2681 0.9274 0.4413 0.100 Uiso 1 calc . . R .
C59 C 0.1550(3) 1.2798(4) 0.3137(2) 0.0826(16) Uani 1 d . . . .
H59 H 0.1947 1.2805 0.2958 0.099 Uiso 1 calc . . R .
C46 C 0.1177(3) 0.6840(4) 0.2037(2) 0.0764(15) Uani 1 d . . . .
H46 H 0.0856 0.7270 0.2179 0.092 Uiso 1 calc . . R .
C50 C -0.0216(3) 0.8012(5) 0.3200(3) 0.102(2) Uani 1 d . . . .
H50A H -0.0537 0.7828 0.3459 0.153 Uiso 1 calc . . GR .
H50B H -0.0342 0.7673 0.2844 0.153 Uiso 1 calc . . GR .
H50C H -0.0220 0.8755 0.3146 0.153 Uiso 1 calc . . GR .
C57 C 0.2614(5) 1.0240(6) 0.5100(3) 0.138(3) Uani 1 d . . . .
H57A H 0.2396 1.0807 0.4886 0.207 Uiso 1 calc . . GR .
H57B H 0.3099 1.0364 0.5162 0.207 Uiso 1 calc . . GR .
H57C H 0.2433 1.0190 0.5457 0.207 Uiso 1 calc . . GR .
C58 C 0.2839(4) 0.8285(6) 0.5098(2) 0.109(2) Uani 1 d . . . .
H58A H 0.2612 0.8138 0.5425 0.164 Uiso 1 calc . . GR .
H58B H 0.3308 0.8466 0.5213 0.164 Uiso 1 calc . . GR .
H58C H 0.2822 0.7678 0.4860 0.164 Uiso 1 calc . . GR .
C44 C 0.1549(4) 0.5132(5) 0.1814(3) 0.0927(18) Uani 1 d . . . .
H44 H 0.1476 0.4415 0.1801 0.111 Uiso 1 calc . . R .
C19 C 0.4268(3) 0.6909(5) 0.4196(3) 0.095(2) Uani 1 d . . . .
H19 H 0.4137 0.6669 0.4536 0.114 Uiso 1 calc . . R .
C20 C 0.4683(3) 0.6320(5) 0.3907(4) 0.107(2) Uani 1 d . . . .
H20 H 0.4843 0.5680 0.4051 0.128 Uiso 1 calc . . R .
C21 C 0.4865(3) 0.6668(5) 0.3408(3) 0.0865(17) Uani 1 d . . . .
H21 H 0.5151 0.6265 0.3210 0.104 Uiso 1 calc . . R .
C60 C 0.1214(5) 1.3741(4) 0.3214(3) 0.116(3) Uani 1 d . . . .
H60 H 0.1374 1.4365 0.3078 0.139 Uiso 1 calc . . R .
C61 C 0.0640(4) 1.3717(6) 0.3497(5) 0.141(4) Uani 1 d . . . .
H61 H 0.0404 1.4332 0.3550 0.170 Uiso 1 calc . . R .
C31 C 0.3745(3) 0.9486(5) 0.0649(2) 0.0911(19) Uani 1 d . . . .
H31A H 0.4076 0.9708 0.0406 0.137 Uiso 1 calc . . GR .
H31B H 0.3347 0.9924 0.0589 0.137 Uiso 1 calc . . GR .
H31C H 0.3617 0.8775 0.0565 0.137 Uiso 1 calc . . GR .
O2 O 0.5508(3) 0.8318(4) 0.04649(19) 0.1243(18) Uani 1 d A 3 . .
O4 O 0.4581(5) 0.1032(10) 0.4963(4) 0.270(5) Uani 1 d B 1 . .
O3 O 0.4039(7) 0.2287(9) 0.5007(7) 0.383(10) Uani 1 d C 2 . U
C64A C 0.3104(8) 0.1786(9) 0.1452(4) 0.27(3) Uani 0.441(5) d D 1 D .
H64A H 0.2892 0.1202 0.1624 0.323 Uiso 0.441(5) calc D 1 R .
H64B H 0.3538 0.1555 0.1336 0.323 Uiso 0.441(5) calc D 1 R .
Cl3A Cl 0.2555(8) 0.2259(12) 0.0854(6) 0.389(14) Uani 0.441(5) d D 1 D .
Cl4A Cl 0.3237(8) 0.2847(8) 0.1942(5) 0.287(7) Uani 0.441(5) d D 1 D .
C64B C 0.3453(13) 0.2324(16) 0.1723(8) 0.173(13) Uani 0.441(5) d D 2 D .
H64C H 0.3703 0.2912 0.1901 0.208 Uiso 0.441(5) calc D 2 R .
H64D H 0.3746 0.1712 0.1758 0.208 Uiso 0.441(5) calc D 2 R .
Cl3B Cl 0.3171(11) 0.2598(15) 0.0996(6) 0.383(10) Uani 0.441(5) d D 2 D .
Cl4B Cl 0.2652(8) 0.2089(11) 0.2047(5) 0.369(11) Uani 0.441(5) d D 2 D .

loop_
_atom_site_aniso_label
_atom_site_aniso_U_11
_atom_site_aniso_U_22
_atom_site_aniso_U_33
_atom_site_aniso_U_23
_atom_site_aniso_U_13
_atom_site_aniso_U_12
Pd1 0.04558(19) 0.03611(16) 0.0604(2) 0.00136(13) 0.01507(14) 0.00459(13)
Cl1 0.0518(6) 0.0538(6) 0.0798(7) -0.0003(5) 0.0037(5) 0.0086(5)
Cl2 0.0547(7) 0.0564(7) 0.1064(10) -0.0146(6) 0.0054(7) 0.0013(5)
O1 0.0571(19) 0.087(2) 0.0487(16) -0.0014(15) 0.0173(14) -0.0217(16)
N2 0.0416(18) 0.0387(16) 0.0485(17) 0.0034(13) 0.0137(14) 0.0041(13)
N1 0.0379(16) 0.0355(15) 0.0412(16) 0.0024(12) 0.0110(13) 0.0001(12)
C1 0.0313(19) 0.0409(19) 0.050(2) 0.0006(16) 0.0089(16) 0.0019(15)
C13 0.038(2) 0.0366(18) 0.046(2) -0.0006(15) 0.0076(16) 0.0018(15)
C2 0.043(2) 0.0394(19) 0.049(2) 0.0030(16) 0.0082(17) 0.0036(16)
C32 0.042(2) 0.052(2) 0.041(2) -0.0024(17) 0.0071(17) -0.0032(17)
C33 0.037(2) 0.0412(19) 0.046(2) -0.0018(16) 0.0075(16) -0.0020(15)
C15 0.037(2) 0.0395(18) 0.046(2) 0.0007(16) 0.0078(16) 0.0001(15)
C29 0.038(2) 0.051(2) 0.054(2) -0.0045(18) 0.0110(18) -0.0066(17)
C14 0.040(2) 0.0360(18) 0.046(2) -0.0011(15) 0.0113(16) 0.0015(15)
C47 0.061(3) 0.042(2) 0.058(2) 0.0072(18) 0.025(2) 0.0121(19)
C11 0.043(2) 0.040(2) 0.053(2) -0.0013(17) 0.0071(18) 0.0060(16)
N3 0.057(2) 0.042(2) 0.098(3) -0.0032(19) 0.010(2) 0.0029(17)
C35 0.034(2) 0.073(3) 0.056(2) -0.001(2) 0.0083(18) -0.0012(19)
C30 0.049(2) 0.046(2) 0.047(2) 0.0004(17) 0.0164(18) -0.0076(17)
C34 0.038(2) 0.062(2) 0.045(2) -0.0017(18) 0.0096(17) -0.0045(18)
C17 0.040(2) 0.056(2) 0.055(2) 0.0025(19) -0.0004(19) -0.0040(18)
C12 0.043(2) 0.042(2) 0.059(2) 0.0037(18) 0.0055(19) 0.0049(17)
C3 0.040(2) 0.043(2) 0.057(2) 0.0076(18) 0.0094(18) 0.0028(16)
C16 0.036(2) 0.049(2) 0.046(2) 0.0001(16) 0.0072(16) -0.0003(16)
C23 0.045(2) 0.060(3) 0.044(2) -0.0039(18) 0.0071(18) -0.0094(19)
C10 0.056(3) 0.054(2) 0.059(3) -0.003(2) 0.014(2) 0.009(2)
C7 0.055(3) 0.044(2) 0.075(3) 0.003(2) 0.003(2) 0.0088(19)
C36 0.049(3) 0.093(4) 0.054(3) -0.001(2) 0.003(2) -0.008(2)
C48 0.051(3) 0.051(2) 0.082(3) 0.015(2) 0.027(2) 0.017(2)
C49 0.044(2) 0.064(3) 0.091(4) 0.016(3) 0.017(2) -0.001(2)
C42 0.057(3) 0.060(3) 0.061(3) -0.001(2) 0.009(2) -0.007(2)
C28 0.060(3) 0.060(3) 0.067(3) -0.006(2) 0.016(2) -0.010(2)
C40 0.068(3) 0.073(3) 0.073(3) 0.001(3) 0.012(3) 0.013(3)
C18 0.059(3) 0.087(4) 0.064(3) 0.018(3) 0.002(2) 0.000(3)
C4 0.061(3) 0.059(3) 0.063(3) 0.013(2) 0.013(2) 0.003(2)
C43 0.076(3) 0.057(3) 0.080(3) -0.007(2) 0.007(3) -0.008(2)
C41 0.048(2) 0.057(2) 0.047(2) -0.0029(18) 0.0055(18) -0.0155(19)
C9 0.069(3) 0.056(3) 0.084(3) -0.012(3) 0.021(3) 0.021(2)
C27 0.086(4) 0.060(3) 0.084(4) -0.006(3) 0.023(3) -0.017(3)
C53 0.111(5) 0.106(5) 0.116(5) 0.015(4) 0.085(5) 0.036(4)
C6 0.073(3) 0.047(2) 0.099(4) 0.022(3) 0.005(3) 0.008(2)
C22 0.055(3) 0.062(3) 0.074(3) 0.000(2) 0.006(2) 0.009(2)
C52 0.062(3) 0.083(4) 0.110(4) 0.011(3) 0.046(3) 0.015(3)
C51 0.067(3) 0.063(3) 0.110(4) 0.003(3) -0.002(3) -0.002(3)
C24 0.053(3) 0.072(3) 0.074(3) -0.002(3) 0.002(2) -0.009(2)
C8 0.075(3) 0.051(3) 0.100(4) -0.004(3) 0.008(3) 0.024(2)
C5 0.076(3) 0.062(3) 0.072(3) 0.026(2) 0.011(3) 0.001(2)
C39 0.080(4) 0.096(4) 0.080(4) 0.022(3) 0.011(3) 0.026(3)
C55 0.079(3) 0.056(3) 0.060(3) -0.001(2) 0.029(2) 0.003(2)
C54 0.121(5) 0.079(4) 0.077(4) -0.011(3) 0.052(4) 0.007(4)
C26 0.083(4) 0.086(4) 0.087(4) -0.018(3) 0.024(3) -0.042(3)
C25 0.053(3) 0.107(5) 0.096(4) 0.000(4) 0.000(3) -0.026(3)
C62 0.088(5) 0.087(5) 0.292(12) -0.063(6) 0.062(6) 0.013(4)
C45 0.088(4) 0.092(4) 0.129(5) -0.006(4) 0.034(4) -0.044(4)
C63 0.092(5) 0.063(4) 0.231(9) -0.033(5) 0.070(5) 0.007(3)
C38 0.054(3) 0.144(6) 0.081(4) 0.045(4) 0.008(3) 0.010(4)
C37 0.062(3) 0.140(6) 0.047(3) 0.015(3) 0.000(2) -0.013(3)
C56 0.101(4) 0.093(4) 0.057(3) -0.016(3) 0.021(3) -0.024(3)
C59 0.091(4) 0.056(3) 0.097(4) 0.007(3) -0.006(3) -0.004(3)
C46 0.063(3) 0.081(4) 0.089(4) -0.014(3) 0.024(3) -0.023(3)
C50 0.053(3) 0.099(4) 0.153(6) 0.047(4) 0.005(4) 0.009(3)
C57 0.192(9) 0.132(6) 0.098(5) -0.045(5) 0.046(5) -0.068(6)
C58 0.103(5) 0.159(7) 0.064(4) 0.011(4) -0.002(3) -0.018(5)
C44 0.101(5) 0.065(3) 0.113(5) -0.003(3) 0.017(4) -0.033(3)
C19 0.080(4) 0.107(5) 0.095(4) 0.049(4) -0.004(3) -0.006(4)
C20 0.080(4) 0.081(4) 0.153(7) 0.037(4) -0.017(5) 0.017(3)
C21 0.068(4) 0.069(3) 0.119(5) -0.003(3) -0.002(3) 0.021(3)
C60 0.135(7) 0.043(3) 0.155(6) -0.002(3) -0.048(5) 0.006(4)
C61 0.082(5) 0.068(4) 0.265(11) -0.042(6) -0.017(6) 0.027(4)
C31 0.093(4) 0.133(5) 0.050(3) -0.004(3) 0.022(3) -0.039(4)
O2 0.117(4) 0.143(4) 0.099(3) 0.027(3) -0.045(3) -0.028(3)
O4 0.186(8) 0.319(13) 0.285(11) -0.049(10) -0.067(8) -0.030(9)
O3 0.285(13) 0.197(9) 0.60(2) 0.005(12) -0.253(15) -0.063(9)
C64A 0.24(4) 0.056(12) 0.47(7) 0.03(2) -0.11(4) 0.018(16)
Cl3A 0.330(18) 0.307(16) 0.48(2) 0.135(15) -0.185(18) -0.169(15)
Cl4A 0.335(17) 0.163(9) 0.335(14) -0.083(9) -0.084(12) 0.035(9)
C64B 0.20(3) 0.048(10) 0.28(4) 0.019(16) 0.08(2) 0.053(13)
Cl3B 0.47(3) 0.37(2) 0.330(19) 0.145(17) 0.106(18) 0.07(2)
Cl4B 0.43(2) 0.323(16) 0.392(18) -0.227(15) 0.207(16) -0.178(15)

loop_
_atom_type_symbol
_atom_type_description
_atom_type_scat_dispersion_real
_atom_type_scat_dispersion_imag
_atom_type_scat_source
C C 0.0033 0.0016 'International Tables Vol C Tables 4.2.6.8 and 6.1.1.4'
H H 0.0000 0.0000 'International Tables Vol C Tables 4.2.6.8 and 6.1.1.4'
Cl Cl 0.1484 0.1585 'International Tables Vol C Tables 4.2.6.8 and 6.1.1.4'
N N 0.0061 0.0033 'International Tables Vol C Tables 4.2.6.8 and 6.1.1.4'
O O 0.0106 0.0060 'International Tables Vol C Tables 4.2.6.8 and 6.1.1.4'
Pd Pd -0.9988 1.0072 'International Tables Vol C Tables 4.2.6.8 and 6.1.1.4'

loop_
_geom_angle_atom_site_label_1
_geom_angle_atom_site_label_2
_geom_angle_atom_site_label_3
_geom_angle
Cl2 Pd1 Cl1 173.78(5)
C1 Pd1 Cl1 91.28(11)
C1 Pd1 Cl2 92.38(11)
C1 Pd1 N3 171.15(16)
N3 Pd1 Cl1 88.18(11)
N3 Pd1 Cl2 88.97(11)
C30 O1 C31 117.9(4)
C1 N2 C2 109.7(3)
C1 N2 C47 126.3(3)
C2 N2 C47 124.0(3)
C1 N1 C13 109.7(3)
C1 N1 C14 127.3(3)
C13 N1 C14 122.9(3)
N2 C1 Pd1 121.3(2)
N1 C1 Pd1 133.0(3)
N1 C1 N2 105.8(3)
N1 C13 C11 142.8(3)
C2 C13 N1 107.2(3)
C2 C13 C11 109.9(3)
N2 C2 C3 141.9(3)
C13 C2 N2 107.5(3)
C13 C2 C3 110.5(3)
C33 C32 H32 119.8
C30 C32 H32 119.8
C30 C32 C33 120.4(3)
C32 C33 C34 119.3(3)
C14 C33 C32 118.7(3)
C14 C33 C34 122.0(3)
C29 C15 C14 117.9(3)
C29 C15 C16 120.4(3)
C14 C15 C16 121.8(3)
C15 C29 H29 119.3
C15 C29 C30 121.3(4)
C30 C29 H29 119.3
C33 C14 N1 118.4(3)
C33 C14 C15 121.5(3)
C15 C14 N1 119.8(3)
C48 C47 N2 117.9(4)
C55 C47 N2 118.2(4)
C55 C47 C48 123.8(4)
C12 C11 C13 103.4(3)
C10 C11 C13 138.2(4)
C10 C11 C12 118.4(4)
C63 N3 Pd1 115.3(4)
C59 N3 Pd1 127.1(4)
C59 N3 C63 117.5(5)
C36 C35 C34 122.6(4)
C40 C35 C34 119.5(4)
C40 C35 C36 117.9(4)
O1 C30 C32 124.7(4)
O1 C30 C29 115.2(3)
C32 C30 C29 120.1(3)
C33 C34 C35 111.2(3)
C33 C34 H34 106.3
C35 C34 H34 106.3
C41 C34 C33 112.6(3)
C41 C34 C35 113.4(3)
C41 C34 H34 106.3
C18 C17 C16 120.4(4)
C18 C17 C22 117.8(4)
C22 C17 C16 121.8(4)
C3 C12 C11 113.0(3)
C7 C12 C11 124.0(4)
C7 C12 C3 122.9(4)
C12 C3 C2 103.0(3)
C4 C3 C2 138.4(4)
C4 C3 C12 118.6(4)
C15 C16 H16 106.6
C17 C16 C15 111.2(3)
C17 C16 H16 106.6
C17 C16 C23 112.9(3)
C23 C16 C15 112.6(3)
C23 C16 H16 106.6
C28 C23 C16 119.1(4)
C24 C23 C16 122.5(4)
C24 C23 C28 118.3(4)
C11 C10 H10 120.9
C11 C10 C9 118.3(4)
C9 C10 H10 120.9
C12 C7 C6 116.8(4)
C12 C7 C8 116.4(4)
C6 C7 C8 126.8(4)
C35 C36 H36 119.7
C37 C36 C35 120.6(5)
C37 C36 H36 119.7
C47 C48 C49 123.6(4)
C52 C48 C47 116.7(5)
C52 C48 C49 119.7(5)
C48 C49 H49 107.5
C48 C49 C51 111.5(4)
C48 C49 C50 113.5(5)
C51 C49 H49 107.5
C51 C49 C50 109.1(4)
C50 C49 H49 107.5
C43 C42 H42 119.4
C41 C42 H42 119.4
C41 C42 C43 121.2(5)
C23 C28 H28 119.7
C23 C28 C27 120.6(5)
C27 C28 H28 119.7
C35 C40 H40 119.1
C35 C40 C39 121.8(5)
C39 C40 H40 119.1
C17 C18 H18 119.6
C17 C18 C19 120.7(6)
C19 C18 H18 119.6
C3 C4 H4 120.6
C3 C4 C5 118.9(4)
C5 C4 H4 120.6
C42 C43 H43 119.8
C44 C43 C42 120.4(5)
C44 C43 H43 119.8
C42 C41 C34 123.0(4)
C42 C41 C46 117.3(4)
C46 C41 C34 119.6(4)
C10 C9 H9 118.3
C8 C9 C10 123.4(4)
C8 C9 H9 118.3
C28 C27 H27 119.9
C26 C27 C28 120.2(5)
C26 C27 H27 119.9
C52 C53 H53 119.6
C52 C53 C54 120.7(5)
C54 C53 H53 119.6
C7 C6 H6 120.1
C5 C6 C7 119.8(4)
C5 C6 H6 120.1
C17 C22 H22 119.3
C21 C22 C17 121.4(5)
C21 C22 H22 119.3
C48 C52 H52 119.4
C53 C52 C48 121.3(6)
C53 C52 H52 119.4
C49 C51 H51A 109.5
C49 C51 H51B 109.5
C49 C51 H51C 109.5
H51A C51 H51B 109.5
H51A C51 H51C 109.5
H51B C51 H51C 109.5
C23 C24 H24 119.8
C23 C24 C25 120.4(5)
C25 C24 H24 119.8
C7 C8 H8 120.3
C9 C8 C7 119.4(4)
C9 C8 H8 120.3
C4 C5 H5 118.5
C6 C5 C4 123.0(5)
C6 C5 H5 118.5
C40 C39 H39 120.3
C38 C39 C40 119.4(6)
C38 C39 H39 120.3
C47 C55 C54 116.4(5)
C47 C55 C56 123.3(4)
C54 C55 C56 120.3(5)
C53 C54 C55 121.1(6)
C53 C54 H54 119.5
C55 C54 H54 119.5
C27 C26 H26 120.3
C25 C26 C27 119.3(5)
C25 C26 H26 120.3
C24 C25 H25 119.4
C26 C25 C24 121.2(5)
C26 C25 H25 119.4
C63 C62 H62 121.3
C61 C62 H62 121.3
C61 C62 C63 117.3(8)
C46 C45 H45 119.9
C46 C45 C44 120.1(6)
C44 C45 H45 119.9
N3 C63 C62 124.2(7)
N3 C63 H63 117.9
C62 C63 H63 117.9
C39 C38 H38 119.9
C37 C38 C39 120.1(5)
C37 C38 H38 119.9
C36 C37 H37 120.0
C38 C37 C36 120.1(6)
C38 C37 H37 120.0
C55 C56 H56 107.3
C55 C56 C57 113.8(6)
C55 C56 C58 110.6(5)
C57 C56 H56 107.3
C58 C56 H56 107.3
C58 C56 C57 110.3(6)
N3 C59 H59 118.9
N3 C59 C60 122.2(6)
C60 C59 H59 118.9
C41 C46 H46 119.2
C45 C46 C41 121.5(6)
C45 C46 H46 119.2
C49 C50 H50A 109.5
C49 C50 H50B 109.5
C49 C50 H50C 109.5
H50A C50 H50B 109.5
H50A C50 H50C 109.5
H50B C50 H50C 109.5
C56 C57 H57A 109.5
C56 C57 H57B 109.5
C56 C57 H57C 109.5
H57A C57 H57B 109.5
H57A C57 H57C 109.5
H57B C57 H57C 109.5
C56 C58 H58A 109.5
C56 C58 H58B 109.5
C56 C58 H58C 109.5
H58A C58 H58B 109.5
H58A C58 H58C 109.5
H58B C58 H58C 109.5
C43 C44 C45 119.4(5)
C43 C44 H44 120.3
C45 C44 H44 120.3
C18 C19 H19 120.0
C20 C19 C18 120.0(6)
C20 C19 H19 120.0
C19 C20 H20 120.1
C19 C20 C21 119.8(6)
C21 C20 H20 120.1
C22 C21 H21 119.8
C20 C21 C22 120.4(6)
C20 C21 H21 119.8
C59 C60 H60 121.0
C61 C60 C59 118.0(7)
C61 C60 H60 121.0
C62 C61 C60 120.6(6)
C62 C61 H61 119.7
C60 C61 H61 119.7
O1 C31 H31A 109.5
O1 C31 H31B 109.5
O1 C31 H31C 109.5
H31A C31 H31B 109.5
H31A C31 H31C 109.5
H31B C31 H31C 109.5
H64A C64A H64B 108.6
Cl3A C64A H64A 110.3
Cl3A C64A H64B 110.3
Cl4A C64A H64A 110.3
Cl4A C64A H64B 110.3
Cl4A C64A Cl3A 106.9(4)
H64C C64B H64D 108.9
Cl3B C64B H64C 110.8
Cl3B C64B H64D 110.8
Cl3B C64B Cl4B 104.5(12)
Cl4B C64B H64C 110.8
Cl4B C64B H64D 110.8

loop_
_geom_bond_atom_site_label_1
_geom_bond_atom_site_label_2
_geom_bond_distance
Pd1 Cl1 2.2945(12)
Pd1 Cl2 2.2897(12)
Pd1 C1 1.971(4)
Pd1 N3 2.082(4)
O1 C30 1.363(4)
O1 C31 1.421(6)
N2 C1 1.372(5)
N2 C2 1.379(4)
N2 C47 1.453(5)
N1 C1 1.363(4)
N1 C13 1.387(4)
N1 C14 1.448(4)
C13 C2 1.355(5)
C13 C11 1.460(5)
C2 C3 1.464(5)
C32 H32 0.9300
C32 C33 1.399(5)
C32 C30 1.366(5)
C33 C14 1.396(5)
C33 C34 1.525(5)
C15 C29 1.379(5)
C15 C14 1.401(5)
C15 C16 1.533(5)
C29 H29 0.9300
C29 C30 1.399(5)
C47 C48 1.409(6)
C47 C55 1.385(6)
C11 C12 1.421(5)
C11 C10 1.357(5)
N3 C63 1.345(7)
N3 C59 1.305(6)
C35 C34 1.527(6)
C35 C36 1.391(6)
C35 C40 1.373(7)
C34 H34 0.9800
C34 C41 1.510(6)
C17 C16 1.523(6)
C17 C18 1.361(6)
C17 C22 1.378(6)
C12 C3 1.417(5)
C12 C7 1.379(6)
C3 C4 1.373(6)
C16 H16 0.9800
C16 C23 1.532(5)
C23 C28 1.389(6)
C23 C24 1.377(6)
C10 H10 0.9300
C10 C9 1.423(6)
C7 C6 1.426(7)
C7 C8 1.430(7)
C36 H36 0.9300
C36 C37 1.386(7)
C48 C49 1.503(7)
C48 C52 1.380(7)
C49 H49 0.9800
C49 C51 1.516(7)
C49 C50 1.546(7)
C42 H42 0.9300
C42 C43 1.387(6)
C42 C41 1.381(6)
C28 H28 0.9300
C28 C27 1.392(7)
C40 H40 0.9300
C40 C39 1.383(7)
C18 H18 0.9300
C18 C19 1.405(8)
C4 H4 0.9300
C4 C5 1.390(7)
C43 H43 0.9300
C43 C44 1.347(8)
C41 C46 1.385(6)
C9 H9 0.9300
C9 C8 1.352(7)
C27 H27 0.9300
C27 C26 1.375(8)
C53 H53 0.9300
C53 C52 1.372(9)
C53 C54 1.377(9)
C6 H6 0.9300
C6 C5 1.355(7)
C22 H22 0.9300
C22 C21 1.373(7)
C52 H52 0.9300
C51 H51A 0.9600
C51 H51B 0.9600
C51 H51C 0.9600
C24 H24 0.9300
C24 C25 1.389(7)
C8 H8 0.9300
C5 H5 0.9300
C39 H39 0.9300
C39 C38 1.373(9)
C55 C54 1.398(7)
C55 C56 1.496(7)
C54 H54 0.9300
C26 H26 0.9300
C26 C25 1.357(8)
C25 H25 0.9300
C62 H62 0.9300
C62 C63 1.369(8)
C62 C61 1.340(12)
C45 H45 0.9300
C45 C46 1.361(8)
C45 C44 1.390(9)
C63 H63 0.9300
C38 H38 0.9300
C38 C37 1.368(10)
C37 H37 0.9300
C56 H56 0.9800
C56 C57 1.552(8)
C56 C58 1.546(9)
C59 H59 0.9300
C59 C60 1.397(8)
C46 H46 0.9300
C50 H50A 0.9600
C50 H50B 0.9600
C50 H50C 0.9600
C57 H57A 0.9600
C57 H57B 0.9600
C57 H57C 0.9600
C58 H58A 0.9600
C58 H58B 0.9600
C58 H58C 0.9600
C44 H44 0.9300
C19 H19 0.9300
C19 C20 1.353(9)
C20 H20 0.9300
C20 C21 1.355(9)
C21 H21 0.9300
C60 H60 0.9300
C60 C61 1.378(11)
C61 H61 0.9300
C31 H31A 0.9600
C31 H31B 0.9600
C31 H31C 0.9600
C64A H64A 0.9700
C64A H64B 0.9700
C64A Cl3A 1.791(5)
C64A Cl4A 1.791(5)
C64B H64C 0.9700
C64B H64D 0.9700
C64B Cl3B 1.793(5)
C64B Cl4B 1.85(3)

loop_
_geom_torsion_atom_site_label_1
_geom_torsion_atom_site_label_2
_geom_torsion_atom_site_label_3
_geom_torsion_atom_site_label_4
_geom_torsion
Pd1 N3 C63 C62 175.0(8)
Pd1 N3 C59 C60 -178.1(4)
Cl1 Pd1 C1 N2 -83.9(3)
Cl1 Pd1 C1 N1 95.5(4)
Cl1 Pd1 N3 C63 63.6(5)
Cl1 Pd1 N3 C59 -119.8(4)
Cl2 Pd1 C1 N2 101.1(3)
Cl2 Pd1 C1 N1 -79.5(4)
Cl2 Pd1 N3 C63 -122.0(5)
Cl2 Pd1 N3 C59 54.7(4)
N2 C2 C3 C12 179.7(5)
N2 C2 C3 C4 -2.0(10)
N2 C47 C48 C49 2.1(6)
N2 C47 C48 C52 179.6(4)
N2 C47 C55 C54 -179.8(4)
N2 C47 C55 C56 -2.6(7)
N1 C13 C2 N2 1.6(4)
N1 C13 C2 C3 -176.5(3)
N1 C13 C11 C12 177.7(5)
N1 C13 C11 C10 -2.6(9)
C1 Pd1 N3 C63 -23.1(12)
C1 Pd1 N3 C59 153.6(9)
C1 N2 C2 C13 -1.0(4)
C1 N2 C2 C3 176.1(5)
C1 N2 C47 C48 96.3(5)
C1 N2 C47 C55 -86.4(5)
C1 N1 C13 C2 -1.7(4)
C1 N1 C13 C11 179.2(5)
C1 N1 C14 C33 -89.0(4)
C1 N1 C14 C15 97.1(4)
C13 N1 C1 Pd1 -178.4(3)
C13 N1 C1 N2 1.1(4)
C13 N1 C14 C33 92.1(4)
C13 N1 C14 C15 -81.8(4)
C13 C2 C3 C12 -3.2(4)
C13 C2 C3 C4 175.0(5)
C13 C11 C12 C3 -0.7(4)
C13 C11 C12 C7 -178.6(4)
C13 C11 C10 C9 -179.6(5)
C2 N2 C1 Pd1 179.5(3)
C2 N2 C1 N1 -0.1(4)
C2 N2 C47 C48 -82.0(5)
C2 N2 C47 C55 95.3(5)
C2 C13 C11 C12 -1.4(4)
C2 C13 C11 C10 178.3(5)
C2 C3 C4 C5 179.9(5)
C32 C33 C14 N1 -171.4(3)
C32 C33 C14 C15 2.4(5)
C32 C33 C34 C35 -32.1(5)
C32 C33 C34 C41 96.5(4)
C33 C32 C30 O1 178.9(4)
C33 C32 C30 C29 -1.7(6)
C33 C34 C41 C42 -35.6(5)
C33 C34 C41 C46 146.8(4)
C15 C29 C30 O1 -178.9(4)
C15 C29 C30 C32 1.6(6)
C15 C16 C23 C28 58.4(5)
C15 C16 C23 C24 -124.2(4)
C29 C15 C14 N1 171.2(3)
C29 C15 C14 C33 -2.4(5)
C29 C15 C16 C17 -98.4(4)
C29 C15 C16 C23 29.4(5)
C14 N1 C1 Pd1 2.6(6)
C14 N1 C1 N2 -177.9(3)
C14 N1 C13 C2 177.4(3)
C14 N1 C13 C11 -1.8(7)
C14 C33 C34 C35 149.3(4)
C14 C33 C34 C41 -82.1(4)
C14 C15 C29 C30 0.4(6)
C14 C15 C16 C17 81.5(4)
C14 C15 C16 C23 -150.7(4)
C47 N2 C1 Pd1 1.0(5)
C47 N2 C1 N1 -178.6(4)
C47 N2 C2 C13 177.5(4)
C47 N2 C2 C3 -5.4(8)
C47 C48 C49 C51 94.1(5)
C47 C48 C49 C50 -142.2(4)
C47 C48 C52 C53 -1.4(7)
C47 C55 C54 C53 1.8(8)
C47 C55 C56 C57 142.0(5)
C47 C55 C56 C58 -93.1(6)
C11 C13 C2 N2 -178.9(3)
C11 C13 C2 C3 3.0(5)
C11 C12 C3 C2 2.3(5)
C11 C12 C3 C4 -176.4(4)
C11 C12 C7 C6 177.5(4)
C11 C12 C7 C8 -2.6(7)
C11 C10 C9 C8 -0.8(7)
N3 Pd1 C1 N2 2.5(12)
N3 Pd1 C1 N1 -178.1(8)
N3 C59 C60 C61 2.1(10)
C35 C34 C41 C42 91.9(5)
C35 C34 C41 C46 -85.7(5)
C35 C36 C37 C38 2.5(8)
C35 C40 C39 C38 1.5(8)
C30 C32 C33 C14 -0.3(6)
C30 C32 C33 C34 -178.9(4)
C34 C33 C14 N1 7.2(5)
C34 C33 C14 C15 -179.0(3)
C34 C35 C36 C37 179.6(4)
C34 C35 C40 C39 178.4(4)
C34 C41 C46 C45 176.6(5)
C17 C16 C23 C28 -174.7(4)
C17 C16 C23 C24 2.7(6)
C17 C18 C19 C20 1.2(9)
C17 C22 C21 C20 1.1(8)
C12 C11 C10 C9 0.1(6)
C12 C3 C4 C5 -2.1(6)
C12 C7 C6 C5 -0.6(7)
C12 C7 C8 C9 1.8(7)
C3 C12 C7 C6 -0.2(6)
C3 C12 C7 C8 179.8(4)
C3 C4 C5 C6 1.3(8)
C16 C15 C29 C30 -179.7(4)
C16 C15 C14 N1 -8.7(5)
C16 C15 C14 C33 177.7(3)
C16 C17 C18 C19 179.5(4)
C16 C17 C22 C21 179.4(4)
C16 C23 C28 C27 177.0(4)
C16 C23 C24 C25 -176.8(4)
C23 C28 C27 C26 0.0(7)
C23 C24 C25 C26 -0.2(9)
C10 C11 C12 C3 179.5(4)
C10 C11 C12 C7 1.6(6)
C10 C9 C8 C7 -0.2(8)
C7 C12 C3 C2 -179.8(4)
C7 C12 C3 C4 1.5(6)
C7 C6 C5 C4 0.1(8)
C36 C35 C34 C33 115.3(4)
C36 C35 C34 C41 -12.9(5)
C36 C35 C40 C39 -1.9(7)
C48 C47 C55 C54 -2.6(7)
C48 C47 C55 C56 174.5(4)
C49 C48 C52 C53 176.2(5)
C42 C43 C44 C45 -0.5(9)
C42 C41 C46 C45 -1.2(8)
C28 C23 C24 C25 0.6(7)
C28 C27 C26 C25 0.5(8)
C40 C35 C34 C33 -65.0(5)
C40 C35 C34 C41 166.8(4)
C40 C35 C36 C37 -0.1(7)
C40 C39 C38 C37 0.9(9)
C18 C17 C16 C15 -126.5(4)
C18 C17 C16 C23 105.9(4)
C18 C17 C22 C21 -0.8(7)
C18 C19 C20 C21 -0.9(10)
C43 C42 C41 C34 -177.6(4)
C43 C42 C41 C46 0.1(7)
C41 C42 C43 C44 0.8(8)
C27 C26 C25 C24 -0.4(9)
C6 C7 C8 C9 -178.3(5)
C22 C17 C16 C15 53.4(5)
C22 C17 C16 C23 -74.2(5)
C22 C17 C18 C19 -0.4(7)
C52 C48 C49 C51 -83.3(5)
C52 C48 C49 C50 40.4(6)
C52 C53 C54 C55 -0.9(10)
C24 C23 C28 C27 -0.5(7)
C8 C7 C6 C5 179.5(5)
C39 C38 C37 C36 -2.9(8)
C55 C47 C48 C49 -175.0(4)
C55 C47 C48 C52 2.5(6)
C54 C53 C52 C48 0.7(9)
C54 C55 C56 C57 -41.0(7)
C54 C55 C56 C58 83.9(6)
C63 N3 C59 C60 -1.5(9)
C63 C62 C61 C60 -3.8(15)
C56 C55 C54 C53 -175.4(6)
C59 N3 C63 C62 -2.0(12)
C59 C60 C61 C62 0.7(13)
C46 C45 C44 C43 -0.6(10)
C44 C45 C46 C41 1.5(10)
C19 C20 C21 C22 -0.2(10)
C61 C62 C63 N3 4.7(15)
C31 O1 C30 C32 -0.9(6)
C31 O1 C30 C29 179.7(4)
